data_7712086
loop_
_publ_author_name
'Shen, Wen-Ying'
'Jia, Chun-Peng'
'Liao, Li-Yi'
'Chen, Liu-Lin'
'Yuan, Chen-Cheng'
'Gu, Yunqiong'
'Liu, Yang-Han'
'Liang, Hong'
'Chen, Zhen-Feng'

_publ_section_title
;
 Copper(II) complex enhanced chemodynamic therapy through GSH depletion
 and autophagy flow blockade
;
_journal_name_full 'Dalton Transactions'
_journal_paper_doi 10.1039/D2DT04108A
_journal_year 2023
_chemical_formula_moiety 'C44 H24 Cl4 Cu F2 N4 O2'
_chemical_formula_sum 'C44 H24 Cl4 Cu F2 N4 O2'
_chemical_formula_weight 884.01
_space_group_crystal_system monoclinic
_space_group_IT_number 14
_space_group_name_Hall '-P 2yn'
_space_group_name_H-M_alt 'P 1 21/n 1'
_atom_sites_solution_hydrogens geom
_atom_sites_solution_primary dual
_audit_creation_date 2023-01-07
_audit_creation_method
;
Olex2 1.5
(compiled 2022.04.07 svn.rca3783a0 for OlexSys, GUI svn.r6498)
;
_audit_update_record
;
2023-01-07 deposited with the CCDC.	2023-01-10 downloaded from the CCDC.
;
_cell_angle_alpha 90
_cell_angle_beta 110.2100(10)
_cell_angle_gamma 90
_cell_formula_units_Z 2
_cell_length_a 10.06330(10)
_cell_length_b 19.92460(10)
_cell_length_c 10.12960(10)
_cell_measurement_reflns_used 13650
_cell_measurement_temperature 293(2)
_cell_measurement_theta_max 77.7510
_cell_measurement_theta_min 4.4290
_cell_volume 1906.01(3)
_computing_cell_refinement 'CrysAlisPro 1.171.40.84a (Rigaku OD, 2020)'
_computing_data_collection 'CrysAlisPro 1.171.40.84a (Rigaku OD, 2020)'
_computing_data_reduction 'CrysAlisPro 1.171.40.84a (Rigaku OD, 2020)'
_computing_molecular_graphics 'Olex2 1.5 (Dolomanov et al., 2009)'
_computing_publication_material 'Olex2 1.5 (Dolomanov et al., 2009)'
_computing_structure_refinement 'SHELXL 2018/3 (Sheldrick, 2015)'
_computing_structure_solution 'SHELXT 2014/4 (Sheldrick, 2014)'
_diffrn_ambient_environment air
_diffrn_ambient_temperature 293(2)
_diffrn_detector 'Hybrid Pixel Array Detector'
_diffrn_detector_area_resol_mean 10.0000
_diffrn_detector_type HyPix
_diffrn_measured_fraction_theta_full 0.998
_diffrn_measured_fraction_theta_max 0.981
_diffrn_measurement_details
;
List of Runs (angles in degrees, time in seconds):

  # Type    Start    End  Width  t~exp~   \w     \q     \k     \f   Frames
#--------------------------------------------------------------------------
  1  \w     97.00 178.00   0.50    0.60    --  110.00  45.00   0.00  162
  2  \w    122.00 177.00   0.50    0.60    --  110.00  45.00  30.00  110
  3  \w     95.00 121.00   0.50    0.60    --  110.00  15.00 150.00   52
  4  \w    103.00 178.00   0.50    0.60    --  110.00  45.00 -30.00  150
  5  \w    100.00 133.00   0.50    0.60    --  110.00  77.00-180.00   66
  6  \w    -26.00  28.00   0.50    0.16    --  -47.12  19.00-120.00  108
  7  \w    -69.00 -19.00   0.50    0.16    --  -47.12 102.00  45.00  100
  8  \w    -72.00 -47.00   0.50    0.60    --  -88.50 102.00  45.00   50
  9  \w      8.00  82.00   0.50    0.16    --   47.12-102.00 -58.00  148
 10  \w     39.00 106.00   0.50    0.60    --  110.00-102.00 -58.00  134
 11  \w     51.00 101.00   0.50    0.60    --  110.00 -94.00 -30.00  100
 12  \w     44.00  70.00   0.50    0.60    --  110.00 -94.00  30.00   52
 13  \w     73.00  99.00   0.50    0.60    --  110.00 -94.00  30.00   52
 14  \w     57.00  91.00   0.50    0.60    --  110.00 -94.00   0.00   68
 15  \w     74.00  99.00   0.50    0.60    --  110.00 -77.00 -30.00   50
 16  \w     56.00  82.00   0.50    0.60    --  110.00 -77.00  30.00   52
 17  \w     38.00  71.00   0.50    0.60    --  110.00 -61.00   0.00   66
 18  \w     40.00  69.00   0.50    0.60    --  110.00 -61.00  60.00   58
 19  \w     46.00  72.00   0.50    0.60    --  110.00 -77.00 -30.00   52
 20  \w     78.00 104.00   0.50    0.60    --  110.00 -77.00 -90.00   52
 21  \w     38.00  70.00   0.50    0.60    --  110.00 -61.00-150.00   64
 22  \w     42.00  68.00   0.50    0.60    --  110.00 -61.00-180.00   52
 23  \w     40.00  70.00   0.50    0.60    --  110.00 -61.00  30.00   60
 24  \w     43.00  71.00   0.50    0.60    --  110.00 -61.00  90.00   56
 25  \w     38.00  71.00   0.50    0.60    --  110.00 -61.00 150.00   66
 26  \w    -25.00  20.00   0.50    0.16    --   47.12 -19.00  30.00   90
 27  \w    103.00 154.00   0.50    0.60    --  110.00 125.00  60.00  102
 28  \w    109.00 144.00   0.50    0.60    --  110.00 102.00  45.00   70
 29  \w    -80.00 -54.00   0.50    0.16    --  -47.12 -57.00   0.00   52
 30  \w   -149.00 -98.00   0.50    0.60    --  -88.50-102.00 -58.00  102
 31  \w   -118.00 -84.00   0.50    0.16    --  -47.12-125.00   0.00   68
 32  \w   -117.00 -74.00   0.50    0.16    --  -47.12-125.00  30.00   86
 33  \w   -118.00 -88.00   0.50    0.16    --  -47.12-125.00 150.00   60
 34  \w     94.00 120.00   0.50    0.16    --   46.87  77.00-180.00   52
 35  \w     54.00  80.00   0.50    0.60    --  110.00 -77.00 120.00   52
 36  \w     44.00  70.00   0.50    0.60    --  110.00 -61.00  60.00   52
;
_diffrn_measurement_device 'four-circle diffractometer'
_diffrn_measurement_device_type 'XtaLAB Synergy, Dualflex, HyPix'
_diffrn_measurement_method '\w scans'
_diffrn_orient_matrix_type 'CrysAlisPro convention (1999,Acta A55,543-557)'
_diffrn_orient_matrix_UB_11 0.0496377000
_diffrn_orient_matrix_UB_12 -0.0736514000
_diffrn_orient_matrix_UB_13 0.0165175000
_diffrn_orient_matrix_UB_21 0.0547590000
_diffrn_orient_matrix_UB_22 0.0085169000
_diffrn_orient_matrix_UB_23 -0.1234466000
_diffrn_orient_matrix_UB_31 0.1454132000
_diffrn_orient_matrix_UB_32 0.0220003000
_diffrn_orient_matrix_UB_33 0.1036676000
_diffrn_radiation_monochromator mirror
_diffrn_radiation_probe x-ray
_diffrn_radiation_type 'Cu K\a'
_diffrn_radiation_wavelength 1.54184
_diffrn_reflns_av_R_equivalents 0.0363
_diffrn_reflns_av_unetI/netI 0.0290
_diffrn_reflns_Laue_measured_fraction_full 0.998
_diffrn_reflns_Laue_measured_fraction_max 0.981
_diffrn_reflns_limit_h_max 12
_diffrn_reflns_limit_h_min -10
_diffrn_reflns_limit_k_max 25
_diffrn_reflns_limit_k_min -24
_diffrn_reflns_limit_l_max 12
_diffrn_reflns_limit_l_min -12
_diffrn_reflns_number 17093
_diffrn_reflns_point_group_measured_fraction_full 0.998
_diffrn_reflns_point_group_measured_fraction_max 0.981
_diffrn_reflns_theta_full 67.684
_diffrn_reflns_theta_max 78.030
_diffrn_reflns_theta_min 4.438
_diffrn_source 'micro-focus sealed X-ray tube'
_diffrn_source_type 'PhotonJet (Cu) X-ray Source'
_exptl_absorpt_coefficient_mu 3.851
_exptl_absorpt_correction_T_max 1.00000
_exptl_absorpt_correction_T_min 0.63743
_exptl_absorpt_correction_type multi-scan
_exptl_absorpt_process_details
;
CrysAlisPro 1.171.40.84a (Rigaku Oxford Diffraction, 2020)
Empirical absorption correction using spherical harmonics,
implemented in SCALE3 ABSPACK scaling algorithm.
;
_exptl_crystal_colour 'metallic reddish red'
_exptl_crystal_colour_lustre metallic
_exptl_crystal_colour_modifier reddish
_exptl_crystal_colour_primary red
_exptl_crystal_density_diffrn 1.540
_exptl_crystal_description block
_exptl_crystal_F_000 894
_exptl_crystal_size_max 0.15
_exptl_crystal_size_mid 0.14
_exptl_crystal_size_min 0.12
_refine_diff_density_max 0.293
_refine_diff_density_min -0.538
_refine_diff_density_rms 0.053
_refine_ls_extinction_coef 0.00075(16)
_refine_ls_extinction_expression Fc^*^=kFc[1+0.001xFc^2^\l^3^/sin(2\q)]^-1/4^
_refine_ls_extinction_method 'SHELXL-2018/3 (Sheldrick 2018)'
_refine_ls_goodness_of_fit_ref 1.053
_refine_ls_hydrogen_treatment constr
_refine_ls_matrix_type full
_refine_ls_number_parameters 260
_refine_ls_number_reflns 3988
_refine_ls_number_restraints 0
_refine_ls_restrained_S_all 1.053
_refine_ls_R_factor_all 0.0359
_refine_ls_R_factor_gt 0.0343
_refine_ls_shift/su_max 0.001
_refine_ls_shift/su_mean 0.000
_refine_ls_structure_factor_coef Fsqd
_refine_ls_weighting_details 'w=1/[\s^2^(Fo^2^)+(0.0515P)^2^+0.7255P] where P=(Fo^2^+2Fc^2^)/3'
_refine_ls_weighting_scheme calc
_refine_ls_wR_factor_gt 0.0956
_refine_ls_wR_factor_ref 0.0968
_reflns_Friedel_coverage 0.000
_reflns_number_gt 3735
_reflns_number_total 3988
_reflns_threshold_expression 'I > 2\s(I)'
_cod_data_source_file d2dt04108a2.cif
_cod_data_source_block 20201109-czf-swy-l26
_cod_database_code 7712086
_shelx_shelxl_version_number 2018/3
_chemical_oxdiff_formula 'C84 H44 Cl8 Cu2 F4 N12 O4 '
_shelx_space_group_comment
;
The symmetry employed for this shelxl refinement is uniquely defined
by the following loop, which should always be used as a source of
symmetry information in preference to the above space-group names.
They are only intended as comments.
;
_shelx_estimated_absorpt_t_max 0.655
_shelx_estimated_absorpt_t_min 0.596
_olex2_refinement_description
;
1. Fixed Uiso
 At 1.2 times of:
  All C(H) groups
2.a Aromatic/amide H refined with riding coordinates:
 C2(H2), C22(H22), C7(H7), C6(H6), C5(H5), C11(H11), C4(H4), C20(H20),
 C19(H19), C14(H14), C12(H12), C13(H13)
;
_olex2_submission_special_instructions 'No special instructions were received'
_oxdiff_exptl_absorpt_empirical_details
;
Empirical correction (ABSPACK) includes:
- Absorption correction using spherical harmonics
- Frame scaling
;
_oxdiff_exptl_absorpt_empirical_full_max 1.316
_oxdiff_exptl_absorpt_empirical_full_min 0.621

loop_
_space_group_symop_operation_xyz
'x, y, z'
'-x+1/2, y+1/2, -z+1/2'
'-x, -y, -z'
'x-1/2, -y-1/2, z-1/2'

loop_
_atom_site_label
_atom_site_type_symbol
_atom_site_fract_x
_atom_site_fract_y
_atom_site_fract_z
_atom_site_U_iso_or_equiv
_atom_site_adp_type
_atom_site_occupancy
_atom_site_site_symmetry_order
_atom_site_calc_flag
_atom_site_refinement_flags_posn
_atom_site_refinement_flags_adp
_atom_site_refinement_flags_occupancy
_atom_site_disorder_assembly
_atom_site_disorder_group
Cu1 Cu 0.500000 0.500000 0.500000 0.02860(12) Uani 1 2 d S . P . .
Cl1 Cl 0.65450(6) 0.71160(2) 0.70513(5) 0.05213(15) Uani 1 1 d . . . . .
Cl2 Cl 0.80298(7) 0.72342(3) 1.03460(6) 0.06558(18) Uani 1 1 d . . . . .
O1 O 0.54723(13) 0.57914(6) 0.61333(12) 0.0349(3) Uani 1 1 d . . . . .
F1 F 0.24832(14) 0.51871(6) 0.69079(12) 0.0553(3) Uani 1 1 d . . . . .
N1 N 0.47847(14) 0.44882(6) 0.65770(14) 0.0306(3) Uani 1 1 d . . . . .
N2 N 0.15894(14) 0.34456(7) 0.52158(16) 0.0362(3) Uani 1 1 d . . . . .
C16 C 0.60368(16) 0.58206(8) 0.74835(16) 0.0308(3) Uani 1 1 d . . . . .
C1 C 0.39330(16) 0.38966(8) 0.62966(16) 0.0305(3) Uani 1 1 d . . . . .
C9 C 0.24635(17) 0.39571(8) 0.54636(17) 0.0315(3) Uani 1 1 d . . . . .
C10 C 0.18827(16) 0.46035(8) 0.47621(18) 0.0341(3) Uani 1 1 d . . . . .
C17 C 0.66357(17) 0.64379(8) 0.81355(18) 0.0352(3) Uani 1 1 d . . . . .
C2 C 0.44759(18) 0.32810(8) 0.67704(18) 0.0363(4) Uani 1 1 d . . . . .
H2 H 0.543792 0.323053 0.727002 0.044 Uiso 1 1 calc R U . . .
C21 C 0.61035(17) 0.52708(9) 0.83977(17) 0.0338(3) Uani 1 1 d . . . . .
C22 C 0.53934(17) 0.46508(8) 0.78777(17) 0.0337(3) Uani 1 1 d . . . . .
H22 H 0.536983 0.433495 0.854519 0.040 Uiso 1 1 calc R U . . .
C8 C 0.21103(18) 0.28305(8) 0.57477(18) 0.0353(3) Uani 1 1 d . . . . .
C3 C 0.35626(19) 0.27186(8) 0.64953(18) 0.0363(4) Uani 1 1 d . . . . .
C15 C 0.19572(19) 0.52026(9) 0.5480(2) 0.0405(4) Uani 1 1 d . . . . .
C18 C 0.72736(18) 0.64878(10) 0.9576(2) 0.0409(4) Uani 1 1 d . . . . .
C7 C 0.1152(2) 0.22866(10) 0.5527(2) 0.0447(4) Uani 1 1 d . . . . .
H7 H 0.018931 0.235592 0.506118 0.054 Uiso 1 1 calc R U . . .
C6 C 0.1641(2) 0.16610(10) 0.5997(2) 0.0503(5) Uani 1 1 d . . . . .
H6 H 0.100466 0.130734 0.586268 0.060 Uiso 1 1 calc R U . . .
C5 C 0.3095(2) 0.15449(10) 0.6682(2) 0.0519(5) Uani 1 1 d . . . . .
H5 H 0.341559 0.111239 0.696336 0.062 Uiso 1 1 calc R U . . .
C11 C 0.12578(19) 0.46287(10) 0.3303(2) 0.0433(4) Uani 1 1 d . . . . .
H11 H 0.115253 0.423589 0.278084 0.052 Uiso 1 1 calc R U . . .
C4 C 0.4042(2) 0.20634(9) 0.6937(2) 0.0474(4) Uani 1 1 d . . . . .
H4 H 0.500102 0.198365 0.740169 0.057 Uiso 1 1 calc R U . . .
C20 C 0.6748(2) 0.53465(10) 0.98637(18) 0.0434(4) Uani 1 1 d . . . . .
H20 H 0.677371 0.498175 1.044481 0.052 Uiso 1 1 calc R U . . .
C19 C 0.7336(2) 0.59395(11) 1.04556(19) 0.0475(4) Uani 1 1 d . . . . .
H19 H 0.777016 0.597817 1.142518 0.057 Uiso 1 1 calc R U . . .
C14 C 0.1503(2) 0.58073(10) 0.4827(3) 0.0539(5) Uani 1 1 d . . . . .
H14 H 0.158407 0.619940 0.534689 0.065 Uiso 1 1 calc R U . . .
C12 C 0.0792(2) 0.52314(13) 0.2622(2) 0.0567(5) Uani 1 1 d . . . . .
H12 H 0.038530 0.524092 0.164665 0.068 Uiso 1 1 calc R U . . .
C13 C 0.0925(3) 0.58162(12) 0.3377(3) 0.0605(6) Uani 1 1 d . . . . .
H13 H 0.062344 0.621994 0.290890 0.073 Uiso 1 1 calc R U . . .

loop_
_atom_site_aniso_label
_atom_site_aniso_U_11
_atom_site_aniso_U_22
_atom_site_aniso_U_33
_atom_site_aniso_U_23
_atom_site_aniso_U_13
_atom_site_aniso_U_12
Cu1 0.03252(18) 0.02416(18) 0.02550(18) -0.00006(11) 0.00541(13) -0.00473(11)
Cl1 0.0695(3) 0.0302(2) 0.0521(3) -0.00257(18) 0.0151(2) -0.00997(19)
Cl2 0.0703(3) 0.0547(3) 0.0599(3) -0.0258(2) 0.0074(3) -0.0241(3)
O1 0.0458(6) 0.0262(5) 0.0283(5) -0.0016(4) 0.0073(5) -0.0050(5)
F1 0.0701(8) 0.0487(6) 0.0433(6) -0.0060(5) 0.0148(5) 0.0152(6)
N1 0.0323(6) 0.0261(6) 0.0295(6) 0.0017(5) 0.0055(5) -0.0037(5)
N2 0.0324(7) 0.0313(7) 0.0421(8) -0.0010(6) 0.0092(6) -0.0033(5)
C16 0.0281(7) 0.0306(8) 0.0315(7) -0.0036(6) 0.0074(6) -0.0016(6)
C1 0.0330(7) 0.0272(7) 0.0285(7) 0.0016(6) 0.0073(6) -0.0051(6)
C9 0.0327(7) 0.0282(7) 0.0316(7) -0.0006(6) 0.0086(6) -0.0013(6)
C10 0.0282(7) 0.0305(8) 0.0409(9) 0.0026(6) 0.0087(6) 0.0012(6)
C17 0.0323(7) 0.0314(8) 0.0406(9) -0.0048(7) 0.0109(7) -0.0040(6)
C2 0.0344(8) 0.0310(8) 0.0358(8) 0.0045(6) 0.0025(6) -0.0045(6)
C21 0.0338(8) 0.0338(8) 0.0297(8) -0.0017(6) 0.0057(6) -0.0040(6)
C22 0.0372(8) 0.0317(8) 0.0291(7) 0.0045(6) 0.0074(6) -0.0026(6)
C8 0.0382(8) 0.0311(8) 0.0356(8) -0.0005(6) 0.0114(7) -0.0062(6)
C3 0.0418(9) 0.0287(8) 0.0340(8) 0.0044(6) 0.0072(7) -0.0049(7)
C15 0.0394(8) 0.0354(9) 0.0437(9) 0.0009(7) 0.0106(7) 0.0049(7)
C18 0.0334(8) 0.0425(9) 0.0418(9) -0.0137(7) 0.0067(7) -0.0070(7)
C7 0.0431(9) 0.0373(9) 0.0526(11) -0.0048(8) 0.0150(8) -0.0130(7)
C6 0.0609(12) 0.0337(9) 0.0568(12) -0.0024(8) 0.0209(9) -0.0183(8)
C5 0.0670(13) 0.0288(9) 0.0557(11) 0.0078(8) 0.0159(10) -0.0062(8)
C11 0.0350(8) 0.0460(10) 0.0425(9) 0.0005(8) 0.0053(7) 0.0061(7)
C4 0.0506(10) 0.0313(9) 0.0502(10) 0.0092(8) 0.0045(8) -0.0015(8)
C20 0.0470(9) 0.0462(10) 0.0303(8) 0.0005(7) 0.0047(7) -0.0038(8)
C19 0.0465(10) 0.0554(12) 0.0311(8) -0.0082(8) 0.0012(7) -0.0064(8)
C14 0.0561(12) 0.0343(10) 0.0674(13) 0.0040(9) 0.0165(10) 0.0109(8)
C12 0.0511(11) 0.0663(14) 0.0446(11) 0.0156(10) 0.0063(9) 0.0187(10)
C13 0.0606(13) 0.0462(12) 0.0685(14) 0.0224(10) 0.0145(11) 0.0188(10)

loop_
_atom_type_symbol
_atom_type_description
_atom_type_scat_dispersion_real
_atom_type_scat_dispersion_imag
_atom_type_scat_source
C C 0.0181 0.0091 'International Tables Vol C Tables 4.2.6.8 and 6.1.1.4'
H H 0.0000 0.0000 'International Tables Vol C Tables 4.2.6.8 and 6.1.1.4'
Cl Cl 0.3639 0.7018 'International Tables Vol C Tables 4.2.6.8 and 6.1.1.4'
Cu Cu -1.9646 0.5888 'International Tables Vol C Tables 4.2.6.8 and 6.1.1.4'
F F 0.0727 0.0534 'International Tables Vol C Tables 4.2.6.8 and 6.1.1.4'
N N 0.0311 0.0180 'International Tables Vol C Tables 4.2.6.8 and 6.1.1.4'
O O 0.0492 0.0322 'International Tables Vol C Tables 4.2.6.8 and 6.1.1.4'

loop_
_geom_angle_atom_site_label_1
_geom_angle_atom_site_label_2
_geom_angle_atom_site_label_3
_geom_angle
_geom_angle_site_symmetry_1
_geom_angle_site_symmetry_3
_geom_angle_publ_flag
O1 Cu1 O1 180.0 3_666 . ?
O1 Cu1 N1 89.19(5) . 3_666 ?
O1 Cu1 N1 90.81(5) . . ?
O1 Cu1 N1 90.81(5) 3_666 3_666 ?
O1 Cu1 N1 89.18(5) 3_666 . ?
N1 Cu1 N1 180.0 3_666 . ?
C16 O1 Cu1 127.00(10) . . ?
C1 N1 Cu1 119.55(10) . . ?
C22 N1 Cu1 123.56(11) . . ?
C22 N1 C1 116.88(13) . . ?
C9 N2 C8 118.68(14) . . ?
O1 C16 C17 119.40(15) . . ?
O1 C16 C21 124.14(14) . . ?
C21 C16 C17 116.45(14) . . ?
N1 C1 C9 118.34(14) . . ?
C2 C1 N1 122.27(14) . . ?
C2 C1 C9 119.38(14) . . ?
N2 C9 C1 122.32(15) . . ?
N2 C9 C10 116.98(14) . . ?
C1 C9 C10 120.60(14) . . ?
C15 C10 C9 123.57(16) . . ?
C15 C10 C11 116.65(16) . . ?
C11 C10 C9 119.75(15) . . ?
C16 C17 Cl1 117.37(13) . . ?
C18 C17 Cl1 121.35(13) . . ?
C18 C17 C16 121.28(16) . . ?
C1 C2 H2 120.3 . . ?
C1 C2 C3 119.35(15) . . ?
C3 C2 H2 120.3 . . ?
C16 C21 C22 121.31(14) . . ?
C20 C21 C16 120.36(15) . . ?
C20 C21 C22 118.00(16) . . ?
N1 C22 C21 126.40(15) . . ?
N1 C22 H22 116.8 . . ?
C21 C22 H22 116.8 . . ?
N2 C8 C3 122.50(15) . . ?
N2 C8 C7 118.43(16) . . ?
C3 C8 C7 119.07(16) . . ?
C8 C3 C2 117.53(15) . . ?
C4 C3 C2 122.90(17) . . ?
C4 C3 C8 119.57(16) . . ?
F1 C15 C10 118.02(16) . . ?
F1 C15 C14 118.38(18) . . ?
C14 C15 C10 123.59(19) . . ?
C17 C18 Cl2 120.71(15) . . ?
C17 C18 C19 121.34(16) . . ?
C19 C18 Cl2 117.94(14) . . ?
C8 C7 H7 120.0 . . ?
C6 C7 C8 120.04(18) . . ?
C6 C7 H7 120.0 . . ?
C7 C6 H6 119.6 . . ?
C7 C6 C5 120.74(17) . . ?
C5 C6 H6 119.6 . . ?
C6 C5 H5 119.7 . . ?
C4 C5 C6 120.51(18) . . ?
C4 C5 H5 119.7 . . ?
C10 C11 H11 119.6 . . ?
C12 C11 C10 120.75(19) . . ?
C12 C11 H11 119.6 . . ?
C3 C4 H4 120.0 . . ?
C5 C4 C3 119.97(19) . . ?
C5 C4 H4 120.0 . . ?
C21 C20 H20 119.1 . . ?
C19 C20 C21 121.88(18) . . ?
C19 C20 H20 119.1 . . ?
C18 C19 H19 120.7 . . ?
C20 C19 C18 118.66(16) . . ?
C20 C19 H19 120.7 . . ?
C15 C14 H14 120.9 . . ?
C15 C14 C13 118.1(2) . . ?
C13 C14 H14 120.9 . . ?
C11 C12 H12 119.8 . . ?
C13 C12 C11 120.5(2) . . ?
C13 C12 H12 119.8 . . ?
C14 C13 H13 119.8 . . ?
C12 C13 C14 120.35(19) . . ?
C12 C13 H13 119.8 . . ?

loop_
_geom_bond_atom_site_label_1
_geom_bond_atom_site_label_2
_geom_bond_distance
_geom_bond_site_symmetry_2
_geom_bond_publ_flag
Cu1 O1 1.9112(11) 3_666 ?
Cu1 O1 1.9113(11) . ?
Cu1 N1 1.9692(13) 3_666 ?
Cu1 N1 1.9692(13) . ?
Cl1 C17 1.7235(18) . ?
Cl2 C18 1.7291(18) . ?
O1 C16 1.2884(19) . ?
F1 C15 1.358(2) . ?
N1 C1 1.4270(19) . ?
N1 C22 1.288(2) . ?
N2 C9 1.313(2) . ?
N2 C8 1.368(2) . ?
C16 C17 1.427(2) . ?
C16 C21 1.421(2) . ?
C1 C9 1.432(2) . ?
C1 C2 1.361(2) . ?
C9 C10 1.489(2) . ?
C10 C15 1.386(3) . ?
C10 C11 1.393(3) . ?
C17 C18 1.379(3) . ?
C2 H2 0.9300 . ?
C2 C3 1.415(2) . ?
C21 C22 1.433(2) . ?
C21 C20 1.408(2) . ?
C22 H22 0.9300 . ?
C8 C3 1.412(2) . ?
C8 C7 1.416(2) . ?
C3 C4 1.410(2) . ?
C15 C14 1.375(3) . ?
C18 C19 1.398(3) . ?
C7 H7 0.9300 . ?
C7 C6 1.364(3) . ?
C6 H6 0.9300 . ?
C6 C5 1.405(3) . ?
C5 H5 0.9300 . ?
C5 C4 1.368(3) . ?
C11 H11 0.9300 . ?
C11 C12 1.384(3) . ?
C4 H4 0.9300 . ?
C20 H20 0.9300 . ?
C20 C19 1.364(3) . ?
C19 H19 0.9300 . ?
C14 H14 0.9300 . ?
C14 C13 1.380(3) . ?
C12 H12 0.9300 . ?
C12 C13 1.375(4) . ?
C13 H13 0.9300 . ?

loop_
_geom_torsion_atom_site_label_1
_geom_torsion_atom_site_label_2
_geom_torsion_atom_site_label_3
_geom_torsion_atom_site_label_4
_geom_torsion
_geom_torsion_site_symmetry_1
_geom_torsion_site_symmetry_2
_geom_torsion_site_symmetry_3
_geom_torsion_site_symmetry_4
_geom_torsion_publ_flag
Cu1 O1 C16 C17 164.68(11) . . . . ?
Cu1 O1 C16 C21 -15.7(2) . . . . ?
Cu1 N1 C1 C9 -60.68(18) . . . . ?
Cu1 N1 C1 C2 118.08(15) . . . . ?
Cu1 N1 C22 C21 11.6(2) . . . . ?
Cl1 C17 C18 Cl2 -0.9(2) . . . . ?
Cl1 C17 C18 C19 179.44(15) . . . . ?
Cl2 C18 C19 C20 -179.81(15) . . . . ?
O1 C16 C17 Cl1 0.6(2) . . . . ?
O1 C16 C17 C18 -178.79(16) . . . . ?
O1 C16 C21 C22 -7.1(3) . . . . ?
O1 C16 C21 C20 179.66(16) . . . . ?
F1 C15 C14 C13 -177.8(2) . . . . ?
N1 C1 C9 N2 -176.43(15) . . . . ?
N1 C1 C9 C10 7.5(2) . . . . ?
N1 C1 C2 C3 177.85(15) . . . . ?
N2 C9 C10 C15 125.31(18) . . . . ?
N2 C9 C10 C11 -56.5(2) . . . . ?
N2 C8 C3 C2 4.3(3) . . . . ?
N2 C8 C3 C4 -175.95(18) . . . . ?
N2 C8 C7 C6 177.59(18) . . . . ?
C16 C17 C18 Cl2 178.51(13) . . . . ?
C16 C17 C18 C19 -1.2(3) . . . . ?
C16 C21 C22 N1 8.7(3) . . . . ?
C16 C21 C20 C19 -0.6(3) . . . . ?
C1 N1 C22 C21 -169.42(16) . . . . ?
C1 C9 C10 C15 -58.4(2) . . . . ?
C1 C9 C10 C11 119.81(18) . . . . ?
C1 C2 C3 C8 -0.8(3) . . . . ?
C1 C2 C3 C4 179.38(18) . . . . ?
C9 N2 C8 C3 -3.1(3) . . . . ?
C9 N2 C8 C7 177.41(16) . . . . ?
C9 C1 C2 C3 -3.4(3) . . . . ?
C9 C10 C15 F1 -5.6(3) . . . . ?
C9 C10 C15 C14 175.67(18) . . . . ?
C9 C10 C11 C12 -175.91(18) . . . . ?
C10 C15 C14 C13 0.9(3) . . . . ?
C10 C11 C12 C13 -0.7(3) . . . . ?
C17 C16 C21 C22 172.60(15) . . . . ?
C17 C16 C21 C20 -0.7(2) . . . . ?
C17 C18 C19 C20 -0.1(3) . . . . ?
C2 C1 C9 N2 4.8(2) . . . . ?
C2 C1 C9 C10 -171.30(16) . . . . ?
C2 C3 C4 C5 177.61(19) . . . . ?
C21 C16 C17 Cl1 -179.07(12) . . . . ?
C21 C16 C17 C18 1.5(2) . . . . ?
C21 C20 C19 C18 1.0(3) . . . . ?
C22 N1 C1 C9 120.32(17) . . . . ?
C22 N1 C1 C2 -60.9(2) . . . . ?
C22 C21 C20 C19 -174.07(18) . . . . ?
C8 N2 C9 C1 -1.5(2) . . . . ?
C8 N2 C9 C10 174.75(15) . . . . ?
C8 C3 C4 C5 -2.2(3) . . . . ?
C8 C7 C6 C5 -1.1(3) . . . . ?
C3 C8 C7 C6 -1.9(3) . . . . ?
C15 C10 C11 C12 2.4(3) . . . . ?
C15 C14 C13 C12 1.0(4) . . . . ?
C7 C8 C3 C2 -176.25(17) . . . . ?
C7 C8 C3 C4 3.5(3) . . . . ?
C7 C6 C5 C4 2.5(3) . . . . ?
C6 C5 C4 C3 -0.8(3) . . . . ?
C11 C10 C15 F1 176.13(16) . . . . ?
C11 C10 C15 C14 -2.6(3) . . . . ?
C11 C12 C13 C14 -1.1(4) . . . . ?
C20 C21 C22 N1 -177.90(17) . . . . ?
